data_4075345
loop_
_publ_author_name
'Packheiser, Rico'
'Walfort, Bernhard'
'Lang, Heinrich'

_publ_section_title
;
 Heterobi- and Heterotrimetallic Transition Metal Complexes with
 Carbon-Rich Bridging Units
;
_journal_issue 19
_journal_name_full Organometallics
_journal_page_first 4579
_journal_paper_doi 10.1021/om0602355
_journal_volume 25
_journal_year 2006
_chemical_formula_sum 'C34 H37 Fe N3 Pt Si2'
_chemical_formula_weight 794.79
_chemical_name_systematic
; 
 ? 
;
_space_group_IT_number 2
_symmetry_cell_setting triclinic
_symmetry_space_group_name_Hall '-P 1'
_symmetry_space_group_name_H-M 'P -1'
_atom_sites_solution_hydrogens geom
_atom_sites_solution_primary direct
_atom_sites_solution_secondary difmap
_audit_creation_method SHELXL-97
_cell_angle_alpha 65.152(2)
_cell_angle_beta 88.468(2)
_cell_angle_gamma 84.486(2)
_cell_formula_units_Z 2
_cell_length_a 7.0881(6)
_cell_length_b 15.1536(13)
_cell_length_c 17.1405(15)
_cell_measurement_reflns_used 9479
_cell_measurement_temperature 178(2)
_cell_measurement_theta_max 27.34
_cell_measurement_theta_min 2.26
_cell_volume 1662.7(2)
_computing_cell_refinement Saint
_computing_data_collection Smart
_computing_data_reduction Saint
_computing_molecular_graphics XP
_computing_publication_material Shelxtl
_computing_structure_refinement 'SHELXL-97 (Sheldrick, 1997)'
_computing_structure_solution 'SHELXS-97 (Sheldrick, 1990)'
_diffrn_ambient_temperature 178(2)
_diffrn_measured_fraction_theta_full 0.995
_diffrn_measured_fraction_theta_max 0.995
_diffrn_measurement_device_type 'Bruker Smart CCD 1k'
_diffrn_measurement_method 'omega scans'
_diffrn_radiation_monochromator graphite
_diffrn_radiation_source 'fine-focus sealed tube'
_diffrn_radiation_type MoK\a
_diffrn_radiation_wavelength 0.71073
_diffrn_reflns_av_R_equivalents 0.0482
_diffrn_reflns_av_sigmaI/netI 0.0384
_diffrn_reflns_limit_h_max 8
_diffrn_reflns_limit_h_min -8
_diffrn_reflns_limit_k_max 18
_diffrn_reflns_limit_k_min -16
_diffrn_reflns_limit_l_max 21
_diffrn_reflns_limit_l_min 0
_diffrn_reflns_number 25409
_diffrn_reflns_theta_full 26.39
_diffrn_reflns_theta_max 26.39
_diffrn_reflns_theta_min 1.51
_exptl_absorpt_coefficient_mu 4.737
_exptl_absorpt_correction_T_max 0.99999
_exptl_absorpt_correction_T_min 0.56087
_exptl_absorpt_correction_type empirical
_exptl_absorpt_process_details sadabs
_exptl_crystal_colour red
_exptl_crystal_density_diffrn 1.587
_exptl_crystal_density_method 'not measured'
_exptl_crystal_description block
_exptl_crystal_F_000 788
_exptl_crystal_size_max 0.4
_exptl_crystal_size_mid 0.4
_exptl_crystal_size_min 0.2
_refine_diff_density_max 7.803
_refine_diff_density_min -3.869
_refine_diff_density_rms 0.279
_refine_ls_extinction_method none
_refine_ls_goodness_of_fit_ref 1.118
_refine_ls_hydrogen_treatment mixed
_refine_ls_matrix_type full
_refine_ls_number_parameters 377
_refine_ls_number_reflns 6767
_refine_ls_number_restraints 0
_refine_ls_restrained_S_all 1.118
_refine_ls_R_factor_all 0.0643
_refine_ls_R_factor_gt 0.0611
_refine_ls_shift/su_max 0.003
_refine_ls_shift/su_mean 0.000
_refine_ls_structure_factor_coef Fsqd
_refine_ls_weighting_details 'calc w=1/[\s^2^(Fo^2^)+(0.1083P)^2^+7.4722P] where P=(Fo^2^+2Fc^2^)/3'
_refine_ls_weighting_scheme calc
_refine_ls_wR_factor_gt 0.1598
_refine_ls_wR_factor_ref 0.1628
_reflns_number_gt 6332
_reflns_number_total 6767
_reflns_threshold_expression >2sigma(I)
_cod_data_source_file om0602355si20060314_100440.cif
_cod_data_source_block rc14bxpr
_cod_original_sg_symbol_H-M P-1
_cod_database_code 4075345

loop_
_symmetry_equiv_pos_as_xyz
'x, y, z'
'-x, -y, -z'

loop_
_atom_site_label
_atom_site_type_symbol
_atom_site_fract_x
_atom_site_fract_y
_atom_site_fract_z
_atom_site_U_iso_or_equiv
_atom_site_adp_type
_atom_site_occupancy
_atom_site_symmetry_multiplicity
_atom_site_calc_flag
_atom_site_refinement_flags
C1 C 0.8639(15) 0.5952(9) 0.5092(9) 0.068(3) Uani 1 1 d .
H1 H 0.8798 0.5308 0.5534 0.082 Uiso 1 1 calc R
C2 C 0.8961(14) 0.6761(10) 0.5162(8) 0.064(3) Uani 1 1 d .
H2 H 0.9406 0.6770 0.5676 0.077 Uiso 1 1 calc R
C3 C 0.8593(18) 0.7569(10) 0.4430(10) 0.078(4) Uani 1 1 d .
H3 H 0.8671 0.8226 0.4343 0.093 Uiso 1 1 calc R
C4 C 0.8061(17) 0.7236(14) 0.3808(8) 0.084(5) Uani 1 1 d .
H4 H 0.7796 0.7637 0.3217 0.101 Uiso 1 1 calc R
C5 C 0.7994(16) 0.6226(12) 0.4211(10) 0.079(4) Uani 1 1 d .
H5 H 0.7614 0.5811 0.3968 0.095 Uiso 1 1 calc R
Fe1 Fe 0.62345(15) 0.68661(8) 0.48006(7) 0.0325(3) Uani 1 1 d .
C6 C 0.4640(13) 0.6924(9) 0.5772(6) 0.052(2) Uani 1 1 d .
C7 C 0.4266(18) 0.7777(10) 0.5015(7) 0.072(4) Uani 1 1 d .
H7 H 0.4426 0.8426 0.4931 0.086 Uiso 1 1 calc R
C8 C 0.3599(13) 0.7476(11) 0.4398(7) 0.065(3) Uani 1 1 d .
H8 H 0.3215 0.7906 0.3826 0.078 Uiso 1 1 calc R
C9 C 0.3587(16) 0.6473(11) 0.4743(8) 0.069(3) Uani 1 1 d .
H9 H 0.3248 0.6087 0.4461 0.082 Uiso 1 1 calc R
C10 C 0.4157(17) 0.6163(11) 0.5562(7) 0.068(3) Uani 1 1 d .
H10 H 0.4231 0.5497 0.5964 0.081 Uiso 1 1 calc R
C11 C 0.5341(13) 0.6798(7) 0.6579(6) 0.045(2) Uani 1 1 d .
C12 C 0.5896(13) 0.6661(7) 0.7273(6) 0.044(2) Uani 1 1 d .
N1 N 0.7275(8) 0.5251(5) 0.9546(4) 0.0298(13) Uani 1 1 d .
N2 N 0.8140(8) 0.4660(5) 1.1153(4) 0.0293(13) Uani 1 1 d .
C13 C 0.6774(11) 0.5508(6) 0.8723(5) 0.0319(15) Uani 1 1 d .
H13 H 0.6586 0.5004 0.8550 0.038 Uiso 1 1 calc R
C14 C 0.6522(12) 0.6448(7) 0.8126(6) 0.0395(18) Uani 1 1 d .
C15 C 0.6807(12) 0.7197(6) 0.8377(6) 0.0394(18) Uani 1 1 d .
H15 H 0.6633 0.7864 0.7977 0.047 Uiso 1 1 calc R
C16 C 0.7337(12) 0.6946(6) 0.9204(5) 0.0381(17) Uani 1 1 d .
H16 H 0.7557 0.7440 0.9385 0.046 Uiso 1 1 calc R
C17 C 0.7557(10) 0.5985(6) 0.9779(5) 0.0327(15) Uani 1 1 d .
C18 C 0.8051(10) 0.5644(6) 1.0687(5) 0.0321(16) Uani 1 1 d .
C19 C 0.8457(12) 0.6265(7) 1.1047(6) 0.0410(18) Uani 1 1 d .
H19 H 0.8423 0.6949 1.0707 0.049 Uiso 1 1 calc R
C20 C 0.8915(14) 0.5872(7) 1.1915(6) 0.046(2) Uani 1 1 d .
H20 H 0.9175 0.6287 1.2180 0.055 Uiso 1 1 calc R
C21 C 0.8990(14) 0.4876(7) 1.2394(6) 0.045(2) Uani 1 1 d .
H21 H 0.9325 0.4599 1.2987 0.054 Uiso 1 1 calc R
C22 C 0.8579(12) 0.4292(6) 1.2006(5) 0.0376(17) Uani 1 1 d .
H22 H 0.8601 0.3608 1.2342 0.045 Uiso 1 1 calc R
Pt1 Pt 0.76297(3) 0.385937(19) 1.048928(16) 0.02822(13) Uani 1 1 d .
C23 C 0.7135(11) 0.3221(6) 0.9759(5) 0.0333(16) Uani 1 1 d .
C24 C 0.6863(13) 0.2889(7) 0.9243(6) 0.0409(18) Uani 1 1 d .
Si1 Si 0.6575(4) 0.25226(19) 0.83800(18) 0.0435(5) Uani 1 1 d .
C25 C 0.8790(15) 0.1837(8) 0.8239(8) 0.056(2) Uani 1 1 d .
H25A H 0.9839 0.2252 0.8105 0.084 Uiso 1 1 calc R
H25B H 0.8608 0.1649 0.7766 0.084 Uiso 1 1 calc R
H25C H 0.9087 0.1249 0.8771 0.084 Uiso 1 1 calc R
C26 C 0.6034(19) 0.3656(9) 0.7388(7) 0.067(3) Uani 1 1 d .
H26A H 0.4926 0.4037 0.7483 0.100 Uiso 1 1 calc R
H26B H 0.5763 0.3486 0.6913 0.100 Uiso 1 1 calc R
H26C H 0.7126 0.4044 0.7245 0.100 Uiso 1 1 calc R
C27 C 0.4615(18) 0.1719(10) 0.8570(11) 0.078(4) Uani 1 1 d .
H27A H 0.4839 0.1144 0.9119 0.116 Uiso 1 1 calc R
H27B H 0.4572 0.1509 0.8103 0.116 Uiso 1 1 calc R
H27C H 0.3405 0.2081 0.8589 0.116 Uiso 1 1 calc R
C28 C 0.8007(11) 0.2615(6) 1.1472(6) 0.0346(17) Uani 1 1 d .
C29 C 0.8324(13) 0.1900(6) 1.2145(6) 0.0422(19) Uani 1 1 d .
Si2 Si 0.8851(4) 0.09389(18) 1.32060(17) 0.0447(6) Uani 1 1 d .
C30 C 1.059(2) -0.0012(9) 1.3125(9) 0.075(4) Uani 1 1 d .
H30A H 1.0211 -0.0172 1.2658 0.112 Uiso 1 1 calc R
H30B H 1.0646 -0.0599 1.3668 0.112 Uiso 1 1 calc R
H30C H 1.1850 0.0233 1.3005 0.112 Uiso 1 1 calc R
C31 C 0.9852(19) 0.1477(10) 1.3878(8) 0.066(3) Uani 1 1 d .
H31A H 1.1068 0.1724 1.3643 0.099 Uiso 1 1 calc R
H31B H 1.0048 0.0976 1.4468 0.099 Uiso 1 1 calc R
H31C H 0.8970 0.2017 1.3878 0.099 Uiso 1 1 calc R
C32 C 0.6657(19) 0.0391(10) 1.3719(8) 0.073(3) Uani 1 1 d .
H32A H 0.5756 0.0896 1.3771 0.109 Uiso 1 1 calc R
H32B H 0.6966 -0.0128 1.4292 0.109 Uiso 1 1 calc R
H32C H 0.6088 0.0117 1.3366 0.109 Uiso 1 1 calc R
C40 C 0.203(3) 0.9422(10) 0.9151(10) 0.091(5) Uani 1 1 d .
H40A H 0.2901 0.8826 0.9374 0.137 Uiso 1 1 calc R
H40B H 0.2361 0.9864 0.9399 0.137 Uiso 1 1 calc R
H40C H 0.2118 0.9745 0.8523 0.137 Uiso 1 1 calc R
C41 C 0.003(3) 0.9162(10) 0.9391(10) 0.085(4) Uani 1 1 d .
N3 N -0.146(3) 0.8962(11) 0.9563(11) 0.108(5) Uani 1 1 d .

loop_
_atom_site_aniso_label
_atom_site_aniso_U_11
_atom_site_aniso_U_22
_atom_site_aniso_U_33
_atom_site_aniso_U_23
_atom_site_aniso_U_13
_atom_site_aniso_U_12
C1 0.033(5) 0.069(7) 0.094(9) -0.030(7) -0.004(5) 0.025(5)
C2 0.031(5) 0.089(9) 0.070(7) -0.032(7) -0.009(5) 0.006(5)
C3 0.050(7) 0.073(8) 0.110(11) -0.036(8) 0.033(7) -0.021(6)
C4 0.041(6) 0.135(14) 0.054(7) -0.022(8) 0.020(5) -0.001(7)
C5 0.039(6) 0.115(11) 0.114(11) -0.083(10) 0.023(6) 0.011(6)
Fe1 0.0179(5) 0.0404(6) 0.0327(5) -0.0111(5) 0.0018(4) 0.0072(4)
C6 0.028(4) 0.087(7) 0.038(4) -0.027(5) -0.002(3) 0.013(4)
C7 0.075(8) 0.076(8) 0.051(6) -0.024(6) 0.004(5) 0.041(6)
C8 0.030(5) 0.118(10) 0.044(5) -0.038(6) -0.008(4) 0.033(6)
C9 0.040(6) 0.106(10) 0.068(7) -0.043(7) 0.011(5) -0.014(6)
C10 0.056(7) 0.106(10) 0.051(6) -0.036(6) 0.025(5) -0.041(7)
C11 0.036(5) 0.052(5) 0.039(5) -0.014(4) 0.006(4) 0.003(4)
C12 0.037(5) 0.045(5) 0.040(5) -0.009(4) 0.006(4) 0.003(4)
N1 0.013(3) 0.039(3) 0.036(3) -0.015(3) 0.007(2) 0.001(2)
N2 0.014(3) 0.031(3) 0.036(3) -0.010(3) 0.002(2) 0.006(2)
C13 0.024(4) 0.039(4) 0.027(3) -0.010(3) 0.004(3) 0.003(3)
C14 0.026(4) 0.050(5) 0.038(4) -0.015(4) 0.004(3) 0.003(3)
C15 0.030(4) 0.031(4) 0.046(5) -0.007(3) 0.006(3) 0.001(3)
C16 0.037(4) 0.034(4) 0.039(4) -0.011(3) 0.004(3) -0.002(3)
C17 0.022(3) 0.037(4) 0.037(4) -0.015(3) 0.008(3) 0.000(3)
C18 0.018(3) 0.037(4) 0.039(4) -0.014(3) 0.009(3) 0.002(3)
C19 0.036(4) 0.040(4) 0.046(5) -0.019(4) 0.005(4) -0.001(3)
C20 0.042(5) 0.055(5) 0.050(5) -0.030(4) 0.002(4) -0.003(4)
C21 0.043(5) 0.058(6) 0.031(4) -0.015(4) -0.002(3) 0.001(4)
C22 0.032(4) 0.042(4) 0.034(4) -0.011(3) -0.003(3) 0.003(3)
Pt1 0.01715(17) 0.03360(19) 0.02965(18) -0.01076(13) 0.00335(11) 0.00466(11)
C23 0.023(4) 0.034(4) 0.040(4) -0.013(3) 0.005(3) 0.000(3)
C24 0.037(4) 0.043(5) 0.041(4) -0.016(4) 0.003(3) 0.000(4)
Si1 0.0377(13) 0.0467(13) 0.0514(14) -0.0264(11) 0.0012(10) 0.0000(10)
C25 0.049(6) 0.058(6) 0.070(7) -0.038(5) 0.000(5) 0.008(5)
C26 0.075(8) 0.079(8) 0.044(5) -0.026(5) -0.007(5) 0.008(6)
C27 0.051(7) 0.082(9) 0.124(12) -0.065(9) 0.012(7) -0.019(6)
C28 0.017(3) 0.039(4) 0.047(5) -0.018(4) 0.008(3) 0.000(3)
C29 0.037(5) 0.036(4) 0.045(5) -0.011(4) 0.000(4) 0.005(3)
Si2 0.0471(14) 0.0327(12) 0.0432(13) -0.0072(10) -0.0010(11) 0.0067(10)
C30 0.077(8) 0.051(6) 0.076(8) -0.014(6) -0.013(6) 0.033(6)
C31 0.067(7) 0.075(8) 0.054(6) -0.026(6) -0.009(5) -0.003(6)
C32 0.068(8) 0.066(7) 0.065(7) -0.007(6) 0.018(6) -0.023(6)
C40 0.135(15) 0.050(7) 0.090(10) -0.027(7) -0.002(10) -0.021(8)
C41 0.124(14) 0.050(7) 0.085(10) -0.033(7) 0.011(9) -0.012(8)
N3 0.116(13) 0.092(10) 0.124(12) -0.048(9) 0.028(10) -0.035(9)

loop_
_atom_type_symbol
_atom_type_description
_atom_type_scat_dispersion_real
_atom_type_scat_dispersion_imag
_atom_type_scat_source
C C 0.0033 0.0016 'International Tables Vol C Tables 4.2.6.8 and 6.1.1.4'
H H 0.0000 0.0000 'International Tables Vol C Tables 4.2.6.8 and 6.1.1.4'
N N 0.0061 0.0033 'International Tables Vol C Tables 4.2.6.8 and 6.1.1.4'
Si Si 0.0817 0.0704 'International Tables Vol C Tables 4.2.6.8 and 6.1.1.4'
Fe Fe 0.3463 0.8444 'International Tables Vol C Tables 4.2.6.8 and 6.1.1.4'
Pt Pt -1.7033 8.3905 'International Tables Vol C Tables 4.2.6.8 and 6.1.1.4'

loop_
_geom_angle_atom_site_label_1
_geom_angle_atom_site_label_2
_geom_angle_atom_site_label_3
_geom_angle
C2 C1 C5 107.7(12)
C2 C1 Fe1 70.7(6)
C5 C1 Fe1 68.3(6)
C1 C2 C3 112.9(12)
C1 C2 Fe1 71.1(6)
C3 C2 Fe1 70.3(7)
C2 C3 C4 105.9(13)
C2 C3 Fe1 70.7(7)
C4 C3 Fe1 69.8(7)
C5 C4 C3 108.8(12)
C5 C4 Fe1 69.1(6)
C3 C4 Fe1 68.8(7)
C4 C5 C1 104.5(12)
C4 C5 Fe1 70.4(7)
C1 C5 Fe1 69.2(6)
C7 Fe1 C8 41.6(5)
C7 Fe1 C5 162.4(6)
C8 Fe1 C5 125.3(5)
C7 Fe1 C10 67.5(6)
C8 Fe1 C10 65.0(6)
C5 Fe1 C10 121.5(6)
C7 Fe1 C3 107.0(6)
C8 Fe1 C3 124.7(6)
C5 Fe1 C3 69.6(6)
C10 Fe1 C3 159.8(6)
C7 Fe1 C6 40.9(4)
C8 Fe1 C6 68.4(4)
C5 Fe1 C6 155.7(6)
C10 Fe1 C6 41.2(5)
C3 Fe1 C6 121.9(6)
C7 Fe1 C2 121.0(6)
C8 Fe1 C2 158.6(6)
C5 Fe1 C2 67.9(5)
C10 Fe1 C2 125.7(5)
C3 Fe1 C2 39.0(6)
C6 Fe1 C2 106.5(4)
C7 Fe1 C1 153.4(5)
C8 Fe1 C1 162.7(6)
C5 Fe1 C1 42.5(6)
C10 Fe1 C1 108.7(6)
C3 Fe1 C1 66.9(6)
C6 Fe1 C1 118.5(5)
C2 Fe1 C1 38.2(5)
C7 Fe1 C4 125.9(6)
C8 Fe1 C4 111.3(5)
C5 Fe1 C4 40.4(6)
C10 Fe1 C4 157.3(6)
C3 Fe1 C4 41.4(6)
C6 Fe1 C4 160.9(7)
C2 Fe1 C4 66.4(5)
C1 Fe1 C4 67.8(6)
C7 Fe1 C9 69.6(6)
C8 Fe1 C9 39.9(6)
C5 Fe1 C9 107.3(6)
C10 Fe1 C9 38.7(5)
C3 Fe1 C9 159.9(6)
C6 Fe1 C9 69.3(5)
C2 Fe1 C9 159.8(6)
C1 Fe1 C9 125.0(6)
C4 Fe1 C9 123.6(6)
C7 C6 C11 130.2(11)
C7 C6 C10 104.5(10)
C11 C6 C10 125.2(11)
C7 C6 Fe1 69.2(6)
C11 C6 Fe1 125.4(7)
C10 C6 Fe1 69.2(6)
C6 C7 C8 106.2(12)
C6 C7 Fe1 70.0(6)
C8 C7 Fe1 69.3(6)
C9 C8 C7 110.8(10)
C9 C8 Fe1 71.4(6)
C7 C8 Fe1 69.2(6)
C10 C9 C8 104.9(12)
C10 C9 Fe1 69.4(7)
C8 C9 Fe1 68.7(6)
C9 C10 C6 113.5(13)
C9 C10 Fe1 71.9(7)
C6 C10 Fe1 69.6(6)
C12 C11 C6 177.6(11)
C11 C12 C14 177.0(11)
C13 N1 C17 117.2(7)
C13 N1 Pt1 126.1(6)
C17 N1 Pt1 116.7(5)
C18 N2 C22 118.4(7)
C18 N2 Pt1 116.0(5)
C22 N2 Pt1 125.7(6)
N1 C13 C14 123.7(8)
C13 C14 C15 118.5(8)
C13 C14 C12 120.1(8)
C15 C14 C12 121.3(8)
C16 C15 C14 118.3(8)
C15 C16 C17 120.4(8)
N1 C17 C16 121.9(8)
N1 C17 C18 113.6(7)
C16 C17 C18 124.5(7)
N2 C18 C19 121.9(8)
N2 C18 C17 115.2(7)
C19 C18 C17 122.9(8)
C18 C19 C20 118.6(8)
C21 C20 C19 119.7(8)
C22 C21 C20 119.3(8)
N2 C22 C21 122.0(8)
C28 Pt1 C23 90.9(4)
C28 Pt1 N2 94.8(3)
C23 Pt1 N2 174.3(3)
C28 Pt1 N1 173.2(3)
C23 Pt1 N1 95.9(3)
N2 Pt1 N1 78.5(3)
C24 C23 Pt1 174.6(8)
C23 C24 Si1 173.1(8)
C24 Si1 C26 107.0(5)
C24 Si1 C25 110.7(5)
C26 Si1 C25 109.9(6)
C24 Si1 C27 112.8(6)
C26 Si1 C27 109.1(7)
C25 Si1 C27 107.3(6)
C29 C28 Pt1 171.5(8)
C28 C29 Si2 172.9(9)
C29 Si2 C30 109.6(5)
C29 Si2 C31 108.5(5)
C30 Si2 C31 109.9(6)
C29 Si2 C32 110.5(5)
C30 Si2 C32 110.1(7)
C31 Si2 C32 108.2(6)
N3 C41 C40 179.1(17)

loop_
_geom_bond_atom_site_label_1
_geom_bond_atom_site_label_2
_geom_bond_distance
C1 C2 1.323(18)
C1 C5 1.46(2)
C1 Fe1 2.021(10)
C2 C3 1.345(19)
C2 Fe1 2.016(10)
C3 C4 1.43(2)
C3 Fe1 2.012(11)
C4 C5 1.39(2)
C4 Fe1 2.026(11)
C5 Fe1 2.009(10)
Fe1 C7 2.004(10)
Fe1 C8 2.005(9)
Fe1 C10 2.009(10)
Fe1 C6 2.015(9)
Fe1 C9 2.040(11)
C6 C7 1.403(16)
C6 C11 1.412(13)
C6 C10 1.416(17)
C7 C8 1.423(17)
C8 C9 1.380(19)
C9 C10 1.340(17)
C11 C12 1.190(14)
C12 C14 1.431(13)
N1 C13 1.343(10)
N1 C17 1.362(10)
N1 Pt1 2.044(7)
N2 C18 1.359(10)
N2 C22 1.360(10)
N2 Pt1 2.042(7)
C13 C14 1.358(12)
C14 C15 1.405(13)
C15 C16 1.358(13)
C16 C17 1.369(11)
C17 C18 1.460(11)
C18 C19 1.379(12)
C19 C20 1.385(13)
C20 C21 1.379(14)
C21 C22 1.364(13)
Pt1 C28 1.930(9)
Pt1 C23 1.931(8)
C23 C24 1.214(13)
C24 Si1 1.807(9)
Si1 C26 1.855(12)
Si1 C25 1.866(10)
Si1 C27 1.868(12)
C28 C29 1.213(13)
C29 Si2 1.809(9)
Si2 C30 1.855(12)
Si2 C31 1.855(12)
Si2 C32 1.856(12)
C40 C41 1.51(3)
C41 N3 1.12(2)

loop_
_geom_torsion_atom_site_label_1
_geom_torsion_atom_site_label_2
_geom_torsion_atom_site_label_3
_geom_torsion_atom_site_label_4
_geom_torsion
C5 C1 C2 C3 0.6(14)
Fe1 C1 C2 C3 -57.9(9)
C5 C1 C2 Fe1 58.5(7)
C1 C2 C3 C4 -3.0(14)
Fe1 C2 C3 C4 -61.3(8)
C1 C2 C3 Fe1 58.3(9)
C2 C3 C4 C5 4.3(13)
Fe1 C3 C4 C5 -57.6(8)
C2 C3 C4 Fe1 61.9(8)
C3 C4 C5 C1 -3.9(12)
Fe1 C4 C5 C1 -61.2(7)
C3 C4 C5 Fe1 57.4(8)
C2 C1 C5 C4 2.1(12)
Fe1 C1 C5 C4 62.1(7)
C2 C1 C5 Fe1 -60.0(8)
C4 C5 Fe1 C7 45(2)
C1 C5 Fe1 C7 159.7(19)
C4 C5 Fe1 C8 81.7(10)
C1 C5 Fe1 C8 -163.6(8)
C4 C5 Fe1 C10 161.6(8)
C1 C5 Fe1 C10 -83.6(9)
C4 C5 Fe1 C3 -37.1(9)
C1 C5 Fe1 C3 77.6(9)
C4 C5 Fe1 C6 -160.2(11)
C1 C5 Fe1 C6 -45.5(16)
C4 C5 Fe1 C2 -79.0(9)
C1 C5 Fe1 C2 35.7(8)
C4 C5 Fe1 C1 -114.8(12)
C1 C5 Fe1 C4 114.8(12)
C4 C5 Fe1 C9 121.8(9)
C1 C5 Fe1 C9 -123.4(8)
C2 C3 Fe1 C7 118.5(8)
C4 C3 Fe1 C7 -125.5(9)
C2 C3 Fe1 C8 160.8(7)
C4 C3 Fe1 C8 -83.2(10)
C2 C3 Fe1 C5 -79.7(9)
C4 C3 Fe1 C5 36.3(9)
C2 C3 Fe1 C10 48(2)
C4 C3 Fe1 C10 163.5(16)
C2 C3 Fe1 C6 76.4(9)
C4 C3 Fe1 C6 -167.7(8)
C4 C3 Fe1 C2 115.9(12)
C2 C3 Fe1 C1 -33.9(8)
C4 C3 Fe1 C1 82.1(10)
C2 C3 Fe1 C4 -115.9(12)
C2 C3 Fe1 C9 -164.5(15)
C4 C3 Fe1 C9 -49(2)
C1 C2 Fe1 C7 157.4(8)
C3 C2 Fe1 C7 -78.5(10)
C1 C2 Fe1 C8 -171.8(12)
C3 C2 Fe1 C8 -47.7(17)
C1 C2 Fe1 C5 -39.6(9)
C3 C2 Fe1 C5 84.5(10)
C1 C2 Fe1 C10 74.2(10)
C3 C2 Fe1 C10 -161.7(9)
C1 C2 Fe1 C3 -124.1(12)
C1 C2 Fe1 C6 115.3(9)
C3 C2 Fe1 C6 -120.6(9)
C3 C2 Fe1 C1 124.1(12)
C1 C2 Fe1 C4 -83.6(10)
C3 C2 Fe1 C4 40.5(9)
C1 C2 Fe1 C9 40.5(19)
C3 C2 Fe1 C9 164.6(14)
C2 C1 Fe1 C7 -47.4(17)
C5 C1 Fe1 C7 -166.5(13)
C2 C1 Fe1 C8 170.0(15)
C5 C1 Fe1 C8 51(2)
C2 C1 Fe1 C5 119.1(12)
C2 C1 Fe1 C10 -124.4(8)
C5 C1 Fe1 C10 116.5(9)
C2 C1 Fe1 C3 34.5(8)
C5 C1 Fe1 C3 -84.6(10)
C2 C1 Fe1 C6 -80.4(9)
C5 C1 Fe1 C6 160.5(8)
C5 C1 Fe1 C2 -119.1(12)
C2 C1 Fe1 C4 79.6(10)
C5 C1 Fe1 C4 -39.5(9)
C2 C1 Fe1 C9 -164.1(8)
C5 C1 Fe1 C9 76.8(10)
C5 C4 Fe1 C7 -164.7(9)
C3 C4 Fe1 C7 74.0(10)
C5 C4 Fe1 C8 -119.9(9)
C3 C4 Fe1 C8 118.8(9)
C3 C4 Fe1 C5 -121.2(12)
C5 C4 Fe1 C10 -44.1(19)
C3 C4 Fe1 C10 -165.3(14)
C5 C4 Fe1 C3 121.2(12)
C5 C4 Fe1 C6 154.8(13)
C3 C4 Fe1 C6 33.6(19)
C5 C4 Fe1 C2 83.1(9)
C3 C4 Fe1 C2 -38.1(8)
C5 C4 Fe1 C1 41.5(8)
C3 C4 Fe1 C1 -79.8(9)
C5 C4 Fe1 C9 -76.8(10)
C3 C4 Fe1 C9 162.0(9)
C8 Fe1 C6 C7 -39.4(9)
C5 Fe1 C6 C7 -168.7(12)
C10 Fe1 C6 C7 -115.6(11)
C3 Fe1 C6 C7 79.0(10)
C2 Fe1 C6 C7 118.6(9)
C1 Fe1 C6 C7 158.1(8)
C4 Fe1 C6 C7 53.4(17)
C9 Fe1 C6 C7 -82.3(9)
C7 Fe1 C6 C11 -125.2(14)
C8 Fe1 C6 C11 -164.7(12)
C5 Fe1 C6 C11 66.1(17)
C10 Fe1 C6 C11 119.1(13)
C3 Fe1 C6 C11 -46.3(12)
C2 Fe1 C6 C11 -6.7(12)
C1 Fe1 C6 C11 32.9(12)
C4 Fe1 C6 C11 -71.8(19)
C9 Fe1 C6 C11 152.4(12)
C7 Fe1 C6 C10 115.6(11)
C8 Fe1 C6 C10 76.2(8)
C5 Fe1 C6 C10 -53.1(14)
C3 Fe1 C6 C10 -165.4(8)
C2 Fe1 C6 C10 -125.8(8)
C1 Fe1 C6 C10 -86.3(8)
C4 Fe1 C6 C10 169.1(15)
C9 Fe1 C6 C10 33.3(8)
C11 C6 C7 C8 179.4(9)
C10 C6 C7 C8 -0.5(11)
Fe1 C6 C7 C8 60.1(7)
C11 C6 C7 Fe1 119.3(10)
C10 C6 C7 Fe1 -60.6(7)
C8 Fe1 C7 C6 117.2(12)
C5 Fe1 C7 C6 164.5(18)
C10 Fe1 C7 C6 40.0(7)
C3 Fe1 C7 C6 -119.3(8)
C2 Fe1 C7 C6 -79.2(9)
C1 Fe1 C7 C6 -47.1(17)
C4 Fe1 C7 C6 -161.0(8)
C9 Fe1 C7 C6 81.6(8)
C5 Fe1 C7 C8 47(2)
C10 Fe1 C7 C8 -77.1(9)
C3 Fe1 C7 C8 123.5(9)
C6 Fe1 C7 C8 -117.2(12)
C2 Fe1 C7 C8 163.7(8)
C1 Fe1 C7 C8 -164.2(12)
C4 Fe1 C7 C8 81.8(10)
C9 Fe1 C7 C8 -35.5(8)
C6 C7 C8 C9 -1.2(12)
Fe1 C7 C8 C9 59.4(8)
C6 C7 C8 Fe1 -60.6(7)
C7 Fe1 C8 C9 -121.9(10)
C5 Fe1 C8 C9 73.9(9)
C10 Fe1 C8 C9 -38.2(7)
C3 Fe1 C8 C9 162.2(8)
C6 Fe1 C8 C9 -83.1(8)
C2 Fe1 C8 C9 -163.3(12)
C1 Fe1 C8 C9 34(2)
C4 Fe1 C8 C9 117.4(9)
C5 Fe1 C8 C7 -164.2(9)
C10 Fe1 C8 C7 83.7(8)
C3 Fe1 C8 C7 -75.9(9)
C6 Fe1 C8 C7 38.8(8)
C2 Fe1 C8 C7 -41.4(16)
C1 Fe1 C8 C7 155.9(17)
C4 Fe1 C8 C7 -120.7(9)
C9 Fe1 C8 C7 121.9(11)
C7 C8 C9 C10 2.4(13)
Fe1 C8 C9 C10 60.4(8)
C7 C8 C9 Fe1 -58.1(8)
C7 Fe1 C9 C10 -79.2(9)
C8 Fe1 C9 C10 -116.1(12)
C5 Fe1 C9 C10 119.1(10)
C3 Fe1 C9 C10 -163.0(15)
C6 Fe1 C9 C10 -35.4(9)
C2 Fe1 C9 C10 46.2(19)
C1 Fe1 C9 C10 75.6(11)
C4 Fe1 C9 C10 160.5(10)
C7 Fe1 C9 C8 36.9(7)
C5 Fe1 C9 C8 -124.8(8)
C10 Fe1 C9 C8 116.1(12)
C3 Fe1 C9 C8 -46.8(19)
C6 Fe1 C9 C8 80.7(7)
C2 Fe1 C9 C8 162.3(13)
C1 Fe1 C9 C8 -168.3(7)
C4 Fe1 C9 C8 -83.4(9)
C8 C9 C10 C6 -2.7(14)
Fe1 C9 C10 C6 57.2(8)
C8 C9 C10 Fe1 -59.9(8)
C7 C6 C10 C9 2.1(13)
C11 C6 C10 C9 -177.8(10)
Fe1 C6 C10 C9 -58.5(9)
C7 C6 C10 Fe1 60.5(7)
C11 C6 C10 Fe1 -119.4(9)
C7 Fe1 C10 C9 85.0(10)
C8 Fe1 C10 C9 39.4(9)
C5 Fe1 C10 C9 -78.0(11)
C3 Fe1 C10 C9 163.0(16)
C6 Fe1 C10 C9 124.7(13)
C2 Fe1 C10 C9 -162.1(9)
C1 Fe1 C10 C9 -123.2(10)
C4 Fe1 C10 C9 -46(2)
C7 Fe1 C10 C6 -39.7(7)
C8 Fe1 C10 C6 -85.2(8)
C5 Fe1 C10 C6 157.3(7)
C3 Fe1 C10 C6 38(2)
C2 Fe1 C10 C6 73.2(9)
C1 Fe1 C10 C6 112.2(8)
C4 Fe1 C10 C6 -170.7(13)
C9 Fe1 C10 C6 -124.7(13)
C7 C6 C11 C12 153(25)
C10 C6 C11 C12 -28(25)
Fe1 C6 C11 C12 -116(25)
C6 C11 C12 C14 7(40)
C17 N1 C13 C14 -0.7(11)
Pt1 N1 C13 C14 178.7(6)
N1 C13 C14 C15 0.3(12)
N1 C13 C14 C12 -176.9(8)
C11 C12 C14 C13 23(20)
C11 C12 C14 C15 -154(19)
C13 C14 C15 C16 0.6(12)
C12 C14 C15 C16 177.7(8)
C14 C15 C16 C17 -1.0(13)
C13 N1 C17 C16 0.2(10)
Pt1 N1 C17 C16 -179.2(6)
C13 N1 C17 C18 178.6(6)
Pt1 N1 C17 C18 -0.8(8)
C15 C16 C17 N1 0.6(12)
C15 C16 C17 C18 -177.6(7)
C22 N2 C18 C19 2.3(11)
Pt1 N2 C18 C19 -176.8(6)
C22 N2 C18 C17 -179.5(7)
Pt1 N2 C18 C17 1.4(8)
N1 C17 C18 N2 -0.4(9)
C16 C17 C18 N2 178.0(7)
N1 C17 C18 C19 177.8(7)
C16 C17 C18 C19 -3.9(12)
N2 C18 C19 C20 -1.8(12)
C17 C18 C19 C20 -179.9(8)
C18 C19 C20 C21 1.2(14)
C19 C20 C21 C22 -1.1(14)
C18 N2 C22 C21 -2.2(12)
Pt1 N2 C22 C21 176.8(6)
C20 C21 C22 N2 1.7(14)
C18 N2 Pt1 C28 179.1(5)
C22 N2 Pt1 C28 0.0(7)
C18 N2 Pt1 C23 5(3)
C22 N2 Pt1 C23 -174(2)
C18 N2 Pt1 N1 -1.4(5)
C22 N2 Pt1 N1 179.6(7)
C13 N1 Pt1 C28 -174(2)
C17 N1 Pt1 C28 5(2)
C13 N1 Pt1 C23 2.5(6)
C17 N1 Pt1 C23 -178.2(5)
C13 N1 Pt1 N2 -178.2(6)
C17 N1 Pt1 N2 1.2(5)
C28 Pt1 C23 C24 -159(8)
N2 Pt1 C23 C24 15(10)
N1 Pt1 C23 C24 22(8)
Pt1 C23 C24 Si1 8(14)
C23 C24 Si1 C26 -34(7)
C23 C24 Si1 C25 86(7)
C23 C24 Si1 C27 -154(7)
C23 Pt1 C28 C29 171(5)
N2 Pt1 C28 C29 -8(5)
N1 Pt1 C28 C29 -12(6)
Pt1 C28 C29 Si2 7(11)
C28 C29 Si2 C30 -130(7)
C28 C29 Si2 C31 -10(7)
C28 C29 Si2 C32 108(7)
